data_2311198
loop_
_publ_author_name
'Akkurt, Mehmet'
'Mague, Joel T.'
'Mohamed, Shaaban K.'
'Abelhamid, Antar A.'
'Albayati, Mustafa R.'

_publ_section_title
;
 N'-[(E)-4-Meth-oxy-benzyl-idene]-2-(5-meth-oxy-2-methyl-1H-indol-3-yl)acetohydrazide.
;
_journal_coeditor_code SJ5357
_journal_issue 'Pt 11'
_journal_name_full 'Acta crystallographica. Section E, Structure reports online'
_journal_page_first o1660
_journal_page_last 1
_journal_paper_doi 10.1107/S1600536813027050
_journal_volume 69
_journal_year 2013
_chemical_formula_iupac 'C20 H21 N3 O3'
_chemical_formula_moiety 'C20 H21 N3 O3'
_chemical_formula_sum 'C20 H21 N3 O3'
_chemical_formula_weight 351.40
_chemical_name_systematic
<i>N</i>'-[(<i>E</i>)-4-Methoxybenzylidene]-2-(5-methoxy-2-methyl-1<i>H</i>-indol-3-yl)-acetohydrazide
_space_group_IT_number 2
_space_group_name_Hall '-P 1'
_space_group_name_H-M_alt 'P -1'
_symmetry_cell_setting triclinic
_symmetry_space_group_name_Hall '-P 1'
_symmetry_space_group_name_H-M 'P -1'
_cell_angle_alpha 107.983(2)
_cell_angle_beta 92.451(2)
_cell_angle_gamma 97.882(2)
_cell_formula_units_Z 2
_cell_length_a 7.1894(2)
_cell_length_b 10.4055(3)
_cell_length_c 12.4403(4)
_cell_measurement_reflns_used 6305
_cell_measurement_temperature 100(2)
_cell_measurement_theta_max 68.1472
_cell_measurement_theta_min 3.7509
_cell_volume 873.24(5)
_computing_cell_refinement 'SAINT (Bruker, 2013)'
_computing_data_collection 'APEX2 (Bruker, 2013)'
_computing_data_reduction 'SAINT (Bruker, 2013)'
_computing_molecular_graphics 'ORTEP-3 for Windows (Farrugia, 2012)'
_computing_publication_material 'WinGX (Farrugia, 2012) and PLATON (Spek, 2009)'
_computing_structure_refinement 'SHELXL2013 (Sheldrick, 2008)'
_computing_structure_solution 'SHELXTL (Sheldrick, 2008)'
_diffrn_ambient_temperature 100(2)
_diffrn_detector_area_resol_mean 10.4167
_diffrn_measured_fraction_theta_full 0.978
_diffrn_measured_fraction_theta_max 0.975
_diffrn_measurement_device_type 'Bruker D8 VENTURE PHOTON 100 CMOS'
_diffrn_measurement_method '\w scans'
_diffrn_radiation_monochromator mirror
_diffrn_radiation_type CuK\a
_diffrn_radiation_wavelength 1.54178
_diffrn_reflns_av_R_equivalents 0.0291
_diffrn_reflns_av_sigmaI/netI 0.0309
_diffrn_reflns_limit_h_max 8
_diffrn_reflns_limit_h_min -8
_diffrn_reflns_limit_k_max 12
_diffrn_reflns_limit_k_min -11
_diffrn_reflns_limit_l_max 12
_diffrn_reflns_limit_l_min -14
_diffrn_reflns_number 8928
_diffrn_reflns_reduction_process
;
;
_diffrn_reflns_theta_full 67.68
_diffrn_reflns_theta_max 68.16
_diffrn_reflns_theta_min 3.75
_exptl_absorpt_coefficient_mu 0.743
_exptl_absorpt_correction_T_max 0.94
_exptl_absorpt_correction_T_min 0.85
_exptl_absorpt_correction_type multi-scan
_exptl_absorpt_process_details '(<i>SADABS</i>; Bruker, 2013)'
_exptl_crystal_colour colourless
_exptl_crystal_density_diffrn 1.336
_exptl_crystal_density_method 'Not Measured'
_exptl_crystal_description block
_exptl_crystal_F_000 372
_exptl_crystal_size_max 0.140
_exptl_crystal_size_mid 0.120
_exptl_crystal_size_min 0.080
_refine_diff_density_max 0.187
_refine_diff_density_min -0.184
_refine_ls_extinction_method none
_refine_ls_goodness_of_fit_ref 1.037
_refine_ls_hydrogen_treatment mixed
_refine_ls_matrix_type full
_refine_ls_number_parameters 246
_refine_ls_number_reflns 3121
_refine_ls_number_restraints 0
_refine_ls_restrained_S_all 1.037
_refine_ls_R_factor_all 0.0457
_refine_ls_R_factor_gt 0.0356
_refine_ls_shift/su_max 0.001
_refine_ls_shift/su_mean 0.000
_refine_ls_structure_factor_coef Fsqd
_refine_ls_weighting_details 'w=1/[\S^2^(Fo^2^)+(0.0398P)^2^+0.2493P] where P=(Fo^2^+2Fc^2^)/3'
_refine_ls_weighting_scheme calc
_refine_ls_wR_factor_gt 0.0835
_refine_ls_wR_factor_ref 0.0899
_reflns_number_gt 2579
_reflns_number_total 3121
_reflns_threshold_expression I>2\s(I)
_cod_data_source_file sj5357sup1.cif
_cod_data_source_block I
_cod_database_code 2311198

loop_
_symmetry_equiv_pos_site_id
_symmetry_equiv_pos_as_xyz
1 x,y,z
2 -x,-y,-z

loop_
_atom_site_aniso_label
_atom_site_aniso_U_11
_atom_site_aniso_U_22
_atom_site_aniso_U_33
_atom_site_aniso_U_12
_atom_site_aniso_U_13
_atom_site_aniso_U_23
O1 0.0543(7) 0.0399(6) 0.0312(6) 0.0116(5) 0.0040(5) 0.0044(5)
O2 0.0263(5) 0.0249(5) 0.0361(5) 0.0024(4) -0.0050(4) 0.0112(4)
O3 0.0322(6) 0.0354(6) 0.0412(6) 0.0052(5) -0.0101(5) 0.0103(5)
N1 0.0263(7) 0.0250(7) 0.0565(9) 0.0034(5) -0.0021(6) 0.0177(6)
N2 0.0243(6) 0.0238(6) 0.0290(6) 0.0014(5) -0.0035(5) 0.0091(5)
N3 0.0257(6) 0.0267(6) 0.0251(6) 0.0044(5) -0.0018(5) 0.0060(5)
C1 0.0488(11) 0.0495(10) 0.0348(9) 0.0063(8) 0.0034(8) -0.0016(8)
C2 0.0298(8) 0.0309(8) 0.0389(8) 0.0030(6) 0.0015(6) 0.0063(7)
C3 0.0322(8) 0.0288(8) 0.0469(9) 0.0022(6) 0.0044(7) 0.0007(7)
C4 0.0269(8) 0.0232(8) 0.0604(11) 0.0041(6) 0.0038(7) 0.0064(7)
C5 0.0217(7) 0.0253(7) 0.0494(9) 0.0010(6) -0.0006(6) 0.0117(7)
C6 0.0201(7) 0.0245(7) 0.0421(8) 0.0007(5) -0.0014(6) 0.0093(6)
C7 0.0271(8) 0.0257(7) 0.0383(8) 0.0038(6) -0.0007(6) 0.0079(6)
C8 0.0301(8) 0.0363(9) 0.0516(10) -0.0003(6) -0.0071(7) 0.0240(8)
C9 0.0199(7) 0.0287(8) 0.0469(9) -0.0017(6) -0.0035(6) 0.0159(7)
C10 0.0212(7) 0.0250(7) 0.0388(8) 0.0006(5) -0.0021(6) 0.0131(6)
C11 0.0266(7) 0.0280(8) 0.0312(7) 0.0028(6) -0.0002(6) 0.0113(6)
C12 0.0275(8) 0.0227(7) 0.0246(7) 0.0053(6) 0.0004(6) 0.0044(6)
C13 0.0298(8) 0.0240(7) 0.0266(7) 0.0031(6) 0.0004(6) 0.0072(6)
C14 0.0297(8) 0.0257(7) 0.0237(7) 0.0063(6) 0.0006(6) 0.0049(6)
C15 0.0323(8) 0.0250(7) 0.0301(7) 0.0063(6) 0.0008(6) 0.0089(6)
C16 0.0284(8) 0.0257(7) 0.0336(8) 0.0026(6) 0.0015(6) 0.0060(6)
C17 0.0296(8) 0.0303(8) 0.0264(7) 0.0094(6) -0.0022(6) 0.0042(6)
C18 0.0362(8) 0.0313(8) 0.0316(8) 0.0066(6) -0.0019(6) 0.0136(7)
C19 0.0298(8) 0.0301(8) 0.0316(8) 0.0026(6) -0.0004(6) 0.0111(6)
C20 0.0293(8) 0.0443(9) 0.0367(8) 0.0029(7) -0.0040(6) 0.0098(7)

loop_
_atom_site_type_symbol
_atom_site_label
_atom_site_fract_x
_atom_site_fract_y
_atom_site_fract_z
_atom_site_U_iso_or_equiv
_atom_site_thermal_displace_type
_atom_site_calc_flag
_atom_site_refinement_flags
_atom_site_occupancy
O O1 0.71418(17) 0.52381(11) 0.54515(9) 0.0430(4) Uani d . 1.000
O O2 0.98707(13) 0.84392(9) 1.03898(8) 0.0292(3) Uani d . 1.000
O O3 -0.13304(14) 0.95693(11) 0.60125(9) 0.0371(3) Uani d . 1.000
N N1 0.79353(17) 0.35490(13) 0.91900(12) 0.0351(4) Uani d . 1.000
N N2 0.76381(16) 0.90476(12) 0.94351(10) 0.0260(3) Uani d . 1.000
N N3 0.58416(16) 0.88308(12) 0.89050(9) 0.0265(3) Uani d . 1.000
C C1 0.7349(3) 0.44162(19) 0.43283(14) 0.0480(6) Uani d . 1.000
C C2 0.7324(2) 0.46796(15) 0.63133(13) 0.0345(5) Uani d . 1.000
C C3 0.7787(2) 0.33672(16) 0.61512(15) 0.0388(5) Uani d . 1.000
C C4 0.7991(2) 0.28921(15) 0.70661(15) 0.0384(5) Uani d . 1.000
C C5 0.7752(2) 0.37351(15) 0.81367(14) 0.0326(4) Uani d . 1.000
C C6 0.72832(19) 0.50583(14) 0.83158(13) 0.0296(4) Uani d . 1.000
C C7 0.7039(2) 0.55117(15) 0.73782(13) 0.0310(4) Uani d . 1.000
C C8 0.7797(2) 0.48079(17) 1.12353(14) 0.0379(5) Uani d . 1.000
C C9 0.76673(19) 0.47320(15) 1.00178(14) 0.0317(5) Uani d . 1.000
C C10 0.72383(19) 0.56677(14) 0.95159(12) 0.0281(4) Uani d . 1.000
C C11 0.67910(19) 0.70663(14) 1.01121(12) 0.0284(4) Uani d . 1.000
C C12 0.82053(19) 0.82164(14) 0.99829(11) 0.0256(4) Uani d . 1.000
C C13 0.5515(2) 0.97217(14) 0.84341(11) 0.0272(4) Uani d . 1.000
C C14 0.3702(2) 0.96285(14) 0.78169(11) 0.0269(4) Uani d . 1.000
C C15 0.2179(2) 0.86146(14) 0.77499(12) 0.0290(4) Uani d . 1.000
C C16 0.0484(2) 0.85462(15) 0.71417(12) 0.0302(4) Uani d . 1.000
C C17 0.0283(2) 0.95182(15) 0.66076(12) 0.0296(4) Uani d . 1.000
C C18 0.1787(2) 1.05399(15) 0.66754(12) 0.0322(5) Uani d . 1.000
C C19 0.3475(2) 1.05862(15) 0.72627(12) 0.0305(5) Uani d . 1.000
C C20 -0.2801(2) 0.84238(17) 0.57471(14) 0.0380(5) Uani d . 1.000
H H1 0.855(3) 0.295(2) 0.9360(16) 0.052(5) Uiso d . 1.000
H H1A 0.86220 0.41770 0.42890 0.0720 Uiso c RU 1.000
H H1B 0.71490 0.49270 0.38010 0.0720 Uiso c RU 1.000
H H1C 0.64190 0.35780 0.41200 0.0720 Uiso c RU 1.000
H H2 0.847(2) 0.9799(18) 0.9426(14) 0.037(4) Uiso d . 1.000
H H3 0.79600 0.28050 0.54110 0.0470 Uiso c RU 1.000
H H4 0.82900 0.20030 0.69610 0.0460 Uiso c RU 1.000
H H7 0.66820 0.63830 0.74730 0.0370 Uiso c RU 1.000
H H8A 0.66310 0.43210 1.13970 0.0570 Uiso c RU 1.000
H H8B 0.79780 0.57680 1.17140 0.0570 Uiso c RU 1.000
H H8C 0.88670 0.43840 1.13960 0.0570 Uiso c RU 1.000
H H11A 0.67420 0.71790 1.09300 0.0340 Uiso c RU 1.000
H H11B 0.55260 0.71370 0.98090 0.0340 Uiso c RU 1.000
H H13 0.64810 1.04650 0.84880 0.0330 Uiso c RU 1.000
H H15 0.23020 0.79590 0.81260 0.0350 Uiso c RU 1.000
H H16 -0.05350 0.78380 0.70910 0.0360 Uiso c RU 1.000
H H18 0.16500 1.12090 0.63150 0.0390 Uiso c RU 1.000
H H19 0.45010 1.12800 0.72920 0.0370 Uiso c RU 1.000
H H20A -0.23210 0.75960 0.53170 0.0570 Uiso c RU 1.000
H H20B -0.38450 0.85740 0.52910 0.0570 Uiso c RU 1.000
H H20C -0.32500 0.83130 0.64510 0.0570 Uiso c RU 1.000

loop_
_atom_type_symbol
_atom_type_description
_atom_type_scat_dispersion_real
_atom_type_scat_dispersion_imag
_atom_type_scat_source
C C 0.0181 0.0091 ' International Tables Vol C Tables 4.2.6.8 and 6.1.1.4'
H H 0.0000 0.0000 ' International Tables Vol C Tables 4.2.6.8 and 6.1.1.4'
N N 0.0311 0.0180 ' International Tables Vol C Tables 4.2.6.8 and 6.1.1.4'
O O 0.0492 0.0322 ' International Tables Vol C Tables 4.2.6.8 and 6.1.1.4'

loop_
_geom_angle_atom_site_label_1
_geom_angle_atom_site_label_2
_geom_angle_atom_site_label_3
_geom_angle
_geom_angle_publ_flag
C1 O1 C2 118.05(13) no
C17 O3 C20 117.85(13) no
C5 N1 C9 109.09(13) no
N3 N2 C12 122.52(12) no
N2 N3 C13 114.94(12) no
C9 N1 H1 120.9(12) no
C5 N1 H1 126.0(13) no
N3 N2 H2 118.7(10) no
C12 N2 H2 118.8(10) no
O1 C2 C3 123.67(14) no
O1 C2 C7 115.23(14) no
C3 C2 C7 121.10(15) no
C2 C3 C4 120.20(16) no
C3 C4 C5 118.84(15) no
C4 C5 C6 121.74(15) no
N1 C5 C6 107.17(14) no
N1 C5 C4 131.07(15) no
C5 C6 C10 107.06(13) no
C7 C6 C10 134.17(14) no
C5 C6 C7 118.73(14) no
C2 C7 C6 119.35(15) no
N1 C9 C8 120.08(14) no
N1 C9 C10 109.40(14) no
C8 C9 C10 130.47(15) no
C6 C10 C11 126.49(13) no
C9 C10 C11 126.29(13) no
C6 C10 C9 107.22(13) no
C10 C11 C12 113.58(12) no
N2 C12 C11 119.29(12) no
O2 C12 N2 118.72(13) no
O2 C12 C11 121.97(13) no
N3 C13 C14 121.97(13) no
C13 C14 C19 119.12(13) no
C15 C14 C19 118.23(13) no
C13 C14 C15 122.65(13) no
C14 C15 C16 121.06(14) no
C15 C16 C17 119.73(14) no
O3 C17 C16 124.68(14) no
C16 C17 C18 119.73(13) no
O3 C17 C18 115.59(14) no
C17 C18 C19 120.21(15) no
C14 C19 C18 121.03(14) no
O1 C1 H1A 109.00 no
O1 C1 H1B 109.00 no
O1 C1 H1C 109.00 no
H1A C1 H1B 109.00 no
H1A C1 H1C 109.00 no
H1B C1 H1C 109.00 no
C2 C3 H3 120.00 no
C4 C3 H3 120.00 no
C3 C4 H4 121.00 no
C5 C4 H4 121.00 no
C2 C7 H7 120.00 no
C6 C7 H7 120.00 no
C9 C8 H8A 109.00 no
C9 C8 H8B 109.00 no
C9 C8 H8C 110.00 no
H8A C8 H8B 109.00 no
H8A C8 H8C 109.00 no
H8B C8 H8C 109.00 no
C10 C11 H11A 109.00 no
C10 C11 H11B 109.00 no
C12 C11 H11A 109.00 no
C12 C11 H11B 109.00 no
H11A C11 H11B 108.00 no
N3 C13 H13 119.00 no
C14 C13 H13 119.00 no
C14 C15 H15 119.00 no
C16 C15 H15 119.00 no
C15 C16 H16 120.00 no
C17 C16 H16 120.00 no
C17 C18 H18 120.00 no
C19 C18 H18 120.00 no
C14 C19 H19 119.00 no
C18 C19 H19 119.00 no
O3 C20 H20A 110.00 no
O3 C20 H20B 109.00 no
O3 C20 H20C 109.00 no
H20A C20 H20B 109.00 no
H20A C20 H20C 109.00 no
H20B C20 H20C 109.00 no

loop_
_geom_bond_atom_site_label_1
_geom_bond_atom_site_label_2
_geom_bond_distance
_geom_bond_publ_flag
O1 C1 1.422(2) no
O1 C2 1.3776(19) no
O2 C12 1.2422(17) no
O3 C17 1.3653(18) no
O3 C20 1.425(2) no
N1 C5 1.386(2) no
N1 C9 1.383(2) no
N2 N3 1.3818(16) no
N2 C12 1.3475(19) no
N3 C13 1.2810(19) no
N1 H1 0.88(2) no
N2 H2 0.920(18) no
C2 C3 1.406(2) no
C2 C7 1.382(2) no
C3 C4 1.384(2) no
C4 C5 1.383(2) no
C5 C6 1.415(2) no
C6 C10 1.434(2) no
C6 C7 1.400(2) no
C8 C9 1.490(2) no
C9 C10 1.369(2) no
C10 C11 1.501(2) no
C11 C12 1.514(2) no
C13 C14 1.460(2) no
C14 C19 1.398(2) no
C14 C15 1.393(2) no
C15 C16 1.388(2) no
C16 C17 1.390(2) no
C17 C18 1.389(2) no
C18 C19 1.377(2) no
C1 H1A 0.9800 no
C1 H1B 0.9800 no
C1 H1C 0.9800 no
C3 H3 0.9500 no
C4 H4 0.9500 no
C7 H7 0.9500 no
C8 H8A 0.9800 no
C8 H8B 0.9800 no
C8 H8C 0.9800 no
C11 H11A 0.9900 no
C11 H11B 0.9900 no
C13 H13 0.9500 no
C15 H15 0.9500 no
C16 H16 0.9500 no
C18 H18 0.9500 no
C19 H19 0.9500 no
C20 H20A 0.9800 no
C20 H20B 0.9800 no
C20 H20C 0.9800 no

loop_
_geom_hbond_atom_site_label_D
_geom_hbond_atom_site_label_H
_geom_hbond_atom_site_label_A
_geom_hbond_site_symmetry_A
_geom_hbond_distance_DH
_geom_hbond_distance_HA
_geom_hbond_distance_DA
_geom_hbond_angle_DHA
_geom_hbond_publ_flag
N1 H1 O2 2_767 0.88(2) 2.04(2) 2.9212(17) 174.0(18) yes
N2 H2 O2 2_777 0.920(18) 1.988(18) 2.9025(16) 171.9(15) yes
C4 H4 O3 1_645 0.9500 2.5000 3.410(2) 161.00 yes
C11 H11B N3 . 0.9900 2.3600 2.8373(19) 109.00 yes
C20 H20A O1 1_455 0.9800 2.4900 3.215(2) 131.00 yes

loop_
_geom_torsion_atom_site_label_1
_geom_torsion_atom_site_label_2
_geom_torsion_atom_site_label_3
_geom_torsion_atom_site_label_4
_geom_torsion
_geom_torsion_publ_flag
C1 O1 C2 C3 3.0(2) no
C1 O1 C2 C7 -177.73(15) no
C20 O3 C17 C18 169.28(13) no
C20 O3 C17 C16 -11.6(2) no
C9 N1 C5 C6 -2.29(16) no
C5 N1 C9 C10 2.37(17) no
C9 N1 C5 C4 176.09(16) no
C5 N1 C9 C8 -179.76(13) no
C12 N2 N3 C13 179.16(13) no
N3 N2 C12 C11 -5.17(19) no
N3 N2 C12 O2 176.44(12) no
N2 N3 C13 C14 178.67(12) no
O1 C2 C3 C4 178.35(14) no
C7 C2 C3 C4 -0.9(2) no
C3 C2 C7 C6 2.4(2) no
O1 C2 C7 C6 -176.95(13) no
C2 C3 C4 C5 -0.7(2) no
C3 C4 C5 N1 -177.38(15) no
C3 C4 C5 C6 0.8(2) no
N1 C5 C6 C7 179.22(13) no
C4 C5 C6 C7 0.7(2) no
C4 C5 C6 C10 -177.19(14) no
N1 C5 C6 C10 1.37(16) no
C7 C6 C10 C11 3.1(3) no
C5 C6 C10 C11 -179.56(13) no
C10 C6 C7 C2 174.92(15) no
C7 C6 C10 C9 -177.33(16) no
C5 C6 C7 C2 -2.2(2) no
C5 C6 C10 C9 0.04(16) no
C8 C9 C10 C11 0.6(3) no
N1 C9 C10 C6 -1.46(16) no
N1 C9 C10 C11 178.14(13) no
C8 C9 C10 C6 -179.03(15) no
C6 C10 C11 C12 -64.10(18) no
C9 C10 C11 C12 116.38(16) no
C10 C11 C12 O2 -65.23(17) no
C10 C11 C12 N2 116.43(14) no
N3 C13 C14 C19 -176.06(13) no
N3 C13 C14 C15 3.6(2) no
C13 C14 C19 C18 -179.70(13) no
C15 C14 C19 C18 0.7(2) no
C13 C14 C15 C16 -179.08(13) no
C19 C14 C15 C16 0.6(2) no
C14 C15 C16 C17 -1.3(2) no
C15 C16 C17 C18 0.8(2) no
C15 C16 C17 O3 -178.29(13) no
O3 C17 C18 C19 179.57(13) no
C16 C17 C18 C19 0.4(2) no
C17 C18 C19 C14 -1.2(2) no
